data_4108299
loop_
_publ_author_name
'Matthew T. Olsen'
'Maurizio Bruschi'
'Luca De Gioia'
'Thomas B. Rauchfuss'
'Scott R. Wilson'

_publ_contact_author
; 
Scott R. Wilson 
University of Illinois 
School of Chemical Sciences, Box 59-1 
505 South Mathews Avenue 
Urbana, Illinois  61801 
USA 
;
_publ_contact_author_email srwilson@uiuc.edu
_publ_contact_author_fax '1  217 244 8068'
_publ_contact_author_phone '1  217 244 1708'
_publ_section_title
;
 Nitrosyl Derivatives of Diiron(I) Dithiolates Mimic the Structure and
 Lewis Acidity of the [FeFe]-Hydrogenase Active Site
;
_journal_name_full 'Journal of the American Chemical Society'
_journal_page_first 12021
_journal_page_last 12030
_journal_paper_doi 10.1021/ja802268p
_journal_volume 130
_journal_year 2008
_chemical_formula_moiety 'C11 H22 Fe2 N O4 P2 S2, B F4'
_chemical_formula_sum 'C11 H22 B F4 Fe2 N O4 P2 S2'
_chemical_formula_weight 556.87
_chemical_name_systematic
; 
? 
;
_space_group_IT_number 14
_symmetry_cell_setting monoclinic
_symmetry_space_group_name_Hall '-P 2ybc'
_symmetry_space_group_name_H-M 'P 1 21/c 1'
_atom_sites_solution_hydrogens geom
_atom_sites_solution_primary direct
_atom_sites_solution_secondary difmap
_audit_creation_method SHELXL-97
_audit_update_record
; 
2008-02-27   text and data added, mto 
;
_cell_angle_alpha 90.00
_cell_angle_beta 111.517(2)
_cell_angle_gamma 90.00
_cell_formula_units_Z 4
_cell_length_a 11.7561(3)
_cell_length_b 16.5341(4)
_cell_length_c 12.1606(3)
_cell_measurement_reflns_used 9432
_cell_measurement_temperature 193(2)
_cell_measurement_theta_max 30.08
_cell_measurement_theta_min 2.46
_cell_volume 2199.00(10)
_computing_cell_refinement 'SAINT V7.23A (Bruker, 2005)'
_computing_data_collection 'APEX2 V2.0-1 (Bruker, 2004)'
_computing_data_reduction
; 
SAINT V7.23A, XPREP V2005/2, SADABS V2007/4, TWINABS V2007/5 
(Bruker, 2005 & 2007) 
;
_computing_molecular_graphics 'SHELXTL V6.12 (Bruker, 2005)'
_computing_publication_material 'XCIF V6.12 (Bruker, 2005)'
_computing_structure_refinement 'SHELXTL V6.12 (Bruker, 2005)'
_computing_structure_solution 'SHELXTL V6.12 (Bruker, 2005)'
_diffrn_ambient_temperature 193(2)
_diffrn_measured_fraction_theta_full 0.992
_diffrn_measured_fraction_theta_max 0.992
_diffrn_measurement_device 'Bruker Kappa/ApexII CCD'
_diffrn_measurement_method 'profile data from \f and \w scans'
_diffrn_radiation_monochromator graphite
_diffrn_radiation_source 'fine-focus sealed tube'
_diffrn_radiation_type MoK\a
_diffrn_radiation_wavelength 0.71073
_diffrn_radiation_wavelength_id ga91was
_diffrn_reflns_av_R_equivalents 0.0455
_diffrn_reflns_av_sigmaI/netI 0.0323
_diffrn_reflns_limit_h_max 16
_diffrn_reflns_limit_h_min -16
_diffrn_reflns_limit_k_max 23
_diffrn_reflns_limit_k_min -23
_diffrn_reflns_limit_l_max 17
_diffrn_reflns_limit_l_min -17
_diffrn_reflns_number 40067
_diffrn_reflns_theta_full 30.28
_diffrn_reflns_theta_max 30.28
_diffrn_reflns_theta_min 1.86
_exptl_absorpt_coefficient_mu 1.704
_exptl_absorpt_correction_T_max 0.9516
_exptl_absorpt_correction_T_min 0.7157
_exptl_absorpt_correction_type integration
_exptl_absorpt_process_details 'SHELXTL/XPREP V2005/2 (Bruker, 2005)'
_exptl_crystal_colour red
_exptl_crystal_density_diffrn 1.682
_exptl_crystal_description tabular
_exptl_crystal_F_000 1128
_exptl_crystal_id ga91was
_exptl_crystal_preparation
; 
The data crystal was mounted using oil (Parantone-N, Exxon) to a 
0.3 mm cryo-loop (Hampton Research) with the (0 1 0) scattering 
planes roughly normal to the spindle axis. 
;
_exptl_crystal_size_max 0.36
_exptl_crystal_size_mid 0.30
_exptl_crystal_size_min 0.04
_refine_diff_density_max 0.830
_refine_diff_density_min -0.343
_refine_diff_density_rms 0.078
_refine_ls_extinction_method none
_refine_ls_goodness_of_fit_ref 1.028
_refine_ls_hydrogen_treatment noref
_refine_ls_matrix_type full
_refine_ls_number_parameters 296
_refine_ls_number_reflns 6519
_refine_ls_number_restraints 156
_refine_ls_restrained_S_all 1.056
_refine_ls_R_factor_all 0.0452
_refine_ls_R_factor_gt 0.0309
_refine_ls_shift/su_max 0.009
_refine_ls_shift/su_mean 0.001
_refine_ls_structure_factor_coef Fsqd
_refine_ls_weighting_details 'calc w=1/[\s^2^(Fo^2^)+(0.0406P)^2^+0.5660P] where P=(Fo^2^+2Fc^2^)/3'
_refine_ls_weighting_scheme calc
_refine_ls_wR_factor_gt 0.0732
_refine_ls_wR_factor_ref 0.0793
_reflns_number_gt 5198
_reflns_number_total 6519
_reflns_threshold_expression >2sigma(I)
_cod_data_source_file ja802268p_si_002_4.cif
_cod_data_source_block ga91was
_cod_original_sg_symbol_Hall '-P 2ybc '
_cod_original_sg_symbol_H-M 'P 21/c '
_cod_database_code 4108299

loop_
_symmetry_equiv_pos_as_xyz
'x, y, z'
'-x, y+1/2, -z+1/2'
'-x, -y, -z'
'x, -y-1/2, z-1/2'

loop_
_atom_site_label
_atom_site_type_symbol
_atom_site_fract_x
_atom_site_fract_y
_atom_site_fract_z
_atom_site_U_iso_or_equiv
_atom_site_adp_type
_atom_site_occupancy
_atom_site_symmetry_multiplicity
_atom_site_calc_flag
_atom_site_refinement_flags
_atom_site_disorder_assembly
_atom_site_disorder_group
C1 C -0.09646(19) 0.34441(11) 0.94763(19) 0.0257(4) Uani 1 1 d . . .
C2 C -0.3724(2) 0.34022(18) 0.7577(3) 0.0487(7) Uani 1 1 d . . .
H2A H -0.4485 0.3530 0.6920 0.073 Uiso 1 1 calc R . .
H2B H -0.3507 0.3851 0.8143 0.073 Uiso 1 1 calc R . .
H2C H -0.3835 0.2909 0.7973 0.073 Uiso 1 1 calc R . .
C3 C -0.2484(2) 0.41863(15) 0.6266(2) 0.0416(6) Uani 1 1 d . . .
H3A H -0.3278 0.4271 0.5630 0.062 Uiso 1 1 calc R . .
H3B H -0.1843 0.4162 0.5931 0.062 Uiso 1 1 calc R . .
H3C H -0.2315 0.4635 0.6830 0.062 Uiso 1 1 calc R . .
C4 C -0.3130(2) 0.25234(16) 0.5840(3) 0.0491(7) Uani 1 1 d . . .
H4A H -0.3884 0.2738 0.5250 0.074 Uiso 1 1 calc R . .
H4B H -0.3309 0.2017 0.6163 0.074 Uiso 1 1 calc R . .
H4C H -0.2532 0.2421 0.5467 0.074 Uiso 1 1 calc R . .
C5 C 0.13525(19) 0.43024(11) 1.00377(19) 0.0248(4) Uani 1 1 d . . .
C6 C 0.03566(19) 0.46794(12) 0.78379(19) 0.0257(4) Uani 1 1 d . . .
C7 C 0.4016(2) 0.34202(14) 0.9206(2) 0.0367(5) Uani 1 1 d . . .
H7A H 0.4772 0.3661 0.9192 0.055 Uiso 1 1 calc R . .
H7B H 0.3870 0.2901 0.8789 0.055 Uiso 1 1 calc R . .
H7C H 0.4091 0.3334 1.0027 0.055 Uiso 1 1 calc R . .
C8 C 0.2689(2) 0.41577(15) 0.6975(2) 0.0396(5) Uani 1 1 d . . .
H8A H 0.3465 0.4372 0.6973 0.059 Uiso 1 1 calc R . .
H8B H 0.2020 0.4518 0.6518 0.059 Uiso 1 1 calc R . .
H8C H 0.2548 0.3618 0.6618 0.059 Uiso 1 1 calc R . .
C9 C 0.3319(2) 0.50803(13) 0.9091(2) 0.0361(5) Uani 1 1 d . . .
H9A H 0.4043 0.5213 0.8909 0.054 Uiso 1 1 calc R . .
H9B H 0.3538 0.5072 0.9950 0.054 Uiso 1 1 calc R . .
H9C H 0.2684 0.5488 0.8741 0.054 Uiso 1 1 calc R . .
C10 C 0.1732(2) 0.18806(11) 0.87402(18) 0.0250(4) Uani 1 1 d . . .
H10A H 0.2636 0.1856 0.9038 0.030 Uiso 1 1 calc R . .
H10B H 0.1425 0.1338 0.8835 0.030 Uiso 1 1 calc R . .
C11 C 0.1254(2) 0.21024(12) 0.74422(18) 0.0256(4) Uani 1 1 d . . .
H11A H 0.0824 0.1630 0.6973 0.031 Uiso 1 1 calc R . .
H11B H 0.1954 0.2231 0.7205 0.031 Uiso 1 1 calc R . .
N1 N -0.12446(17) 0.18654(10) 0.85503(17) 0.0296(4) Uani 1 1 d . . .
O1 O -0.1519(2) 0.12401(10) 0.8816(2) 0.0532(5) Uani 1 1 d . . .
O2 O -0.11626(16) 0.38023(9) 1.01872(14) 0.0343(4) Uani 1 1 d . . .
O3 O 0.15532(16) 0.46139(9) 1.09248(14) 0.0369(4) Uani 1 1 d . . .
O4 O 0.00147(16) 0.52661(9) 0.73234(16) 0.0401(4) Uani 1 1 d . . .
P1 P -0.25106(5) 0.32488(3) 0.70166(5) 0.02743(12) Uani 1 1 d . . .
P2 P 0.27479(5) 0.40940(3) 0.84867(5) 0.02322(11) Uani 1 1 d . . .
S1 S 0.12604(5) 0.26084(3) 0.96102(4) 0.02139(10) Uani 1 1 d . . .
S2 S 0.02060(4) 0.29674(3) 0.70927(4) 0.02097(10) Uani 1 1 d . . .
Fe1 Fe -0.07389(3) 0.278066(15) 0.84092(2) 0.02083(7) Uani 1 1 d . . .
Fe2 Fe 0.09821(3) 0.379363(15) 0.86550(2) 0.01835(7) Uani 1 1 d . . .
B1 B 0.4668(3) 0.1185(2) 0.7731(3) 0.0480(8) Uani 0.909(4) 1 d PDU A 1
F1 F 0.3907(2) 0.17623(17) 0.7042(3) 0.0962(9) Uani 0.909(4) 1 d PDU A 1
F2 F 0.4455(3) 0.04548(18) 0.7173(3) 0.1014(11) Uani 0.909(4) 1 d PDU A 1
F3 F 0.4489(3) 0.1162(2) 0.8775(2) 0.1099(11) Uani 0.909(4) 1 d PDU A 1
F4 F 0.5863(2) 0.13926(19) 0.7957(3) 0.0951(10) Uani 0.909(4) 1 d PDU A 1
B2 B 0.4728(17) 0.1017(12) 0.7604(17) 0.067(4) Uani 0.091(4) 1 d PDU A 2
F5 F 0.534(3) 0.0611(19) 0.863(2) 0.145(12) Uani 0.091(4) 1 d PDU A 2
F6 F 0.408(3) 0.0475(18) 0.676(3) 0.106(6) Uani 0.091(4) 1 d PDU A 2
F7 F 0.395(2) 0.1562(16) 0.779(2) 0.087(3) Uani 0.091(4) 1 d PDU A 2
F8 F 0.555(2) 0.1409(17) 0.724(3) 0.085(5) Uani 0.091(4) 1 d PDU A 2

loop_
_atom_site_aniso_label
_atom_site_aniso_U_11
_atom_site_aniso_U_22
_atom_site_aniso_U_33
_atom_site_aniso_U_23
_atom_site_aniso_U_13
_atom_site_aniso_U_12
C1 0.0242(11) 0.0241(9) 0.0299(10) -0.0013(8) 0.0111(9) -0.0008(7)
C2 0.0298(14) 0.0621(17) 0.0615(18) 0.0005(13) 0.0254(13) 0.0080(12)
C3 0.0333(14) 0.0410(13) 0.0434(14) 0.0051(10) 0.0058(11) -0.0005(10)
C4 0.0310(14) 0.0477(14) 0.0537(16) -0.0226(12) -0.0021(12) -0.0002(11)
C5 0.0267(11) 0.0205(8) 0.0305(10) -0.0007(7) 0.0144(9) -0.0021(7)
C6 0.0217(10) 0.0244(9) 0.0326(11) -0.0026(8) 0.0120(9) -0.0013(7)
C7 0.0200(11) 0.0348(11) 0.0543(15) 0.0010(10) 0.0123(10) 0.0063(9)
C8 0.0424(15) 0.0474(13) 0.0377(13) -0.0012(10) 0.0251(12) -0.0075(11)
C9 0.0287(12) 0.0288(10) 0.0537(15) -0.0096(10) 0.0187(11) -0.0109(9)
C10 0.0279(11) 0.0195(8) 0.0278(10) -0.0018(7) 0.0104(8) 0.0038(7)
C11 0.0283(11) 0.0250(9) 0.0249(10) -0.0032(7) 0.0113(9) 0.0065(8)
N1 0.0271(10) 0.0246(8) 0.0409(10) -0.0050(7) 0.0170(8) -0.0037(7)
O1 0.0612(13) 0.0279(8) 0.0817(15) 0.0009(8) 0.0395(12) -0.0121(8)
O2 0.0385(10) 0.0343(8) 0.0359(8) -0.0062(6) 0.0206(8) 0.0018(7)
O3 0.0512(11) 0.0319(8) 0.0302(8) -0.0095(6) 0.0182(8) -0.0060(7)
O4 0.0400(10) 0.0264(8) 0.0513(10) 0.0114(7) 0.0137(8) 0.0069(7)
P1 0.0190(3) 0.0303(3) 0.0325(3) -0.0061(2) 0.0087(2) -0.0003(2)
P2 0.0197(3) 0.0231(2) 0.0292(3) -0.00286(19) 0.0117(2) -0.00162(18)
S1 0.0244(2) 0.0210(2) 0.0193(2) -0.00006(16) 0.00870(19) 0.00061(17)
S2 0.0209(2) 0.0236(2) 0.0188(2) -0.00181(16) 0.00776(18) 0.00109(17)
Fe1 0.01975(15) 0.02050(13) 0.02445(14) -0.00340(10) 0.01074(11) -0.00244(10)
Fe2 0.01807(14) 0.01693(12) 0.02119(13) -0.00157(9) 0.00855(11) -0.00028(9)
B1 0.0392(19) 0.058(2) 0.0492(19) -0.0056(15) 0.0190(16) 0.0079(15)
F1 0.0765(18) 0.122(2) 0.085(2) 0.0234(16) 0.0224(15) 0.0448(15)
F2 0.076(2) 0.0920(18) 0.135(3) -0.0566(19) 0.038(2) -0.0163(16)
F3 0.123(3) 0.147(3) 0.0781(18) 0.0020(17) 0.0593(18) 0.029(2)
F4 0.0436(15) 0.0975(18) 0.137(3) -0.010(2) 0.0248(16) -0.0092(13)
B2 0.055(7) 0.065(7) 0.082(7) -0.020(6) 0.026(6) -0.001(6)
F5 0.12(3) 0.20(3) 0.101(15) 0.051(16) 0.022(14) 0.08(2)
F6 0.079(10) 0.105(9) 0.128(10) -0.048(8) 0.032(9) -0.031(7)
F7 0.079(5) 0.115(6) 0.075(6) -0.002(5) 0.037(5) 0.039(5)
F8 0.043(8) 0.090(9) 0.123(10) -0.021(9) 0.032(7) -0.009(7)

loop_
_atom_type_symbol
_atom_type_description
_atom_type_scat_dispersion_real
_atom_type_scat_dispersion_imag
_atom_type_scat_source
C C 0.0033 0.0016 'International Tables Vol C Tables 4.2.6.8 and 6.1.1.4'
H H 0.0000 0.0000 'International Tables Vol C Tables 4.2.6.8 and 6.1.1.4'
B B 0.0013 0.0007 'International Tables Vol C Tables 4.2.6.8 and 6.1.1.4'
N N 0.0061 0.0033 'International Tables Vol C Tables 4.2.6.8 and 6.1.1.4'
O O 0.0106 0.0060 'International Tables Vol C Tables 4.2.6.8 and 6.1.1.4'
F F 0.0171 0.0103 'International Tables Vol C Tables 4.2.6.8 and 6.1.1.4'
P P 0.1023 0.0942 'International Tables Vol C Tables 4.2.6.8 and 6.1.1.4'
S S 0.1246 0.1234 'International Tables Vol C Tables 4.2.6.8 and 6.1.1.4'
Fe Fe 0.3463 0.8444 'International Tables Vol C Tables 4.2.6.8 and 6.1.1.4'

loop_
_exptl_crystal_face_index_h
_exptl_crystal_face_index_k
_exptl_crystal_face_index_l
_exptl_crystal_face_perp_dist
1.00 -1.00 -1.00 0.0900
0.00 1.00 0.00 0.0800
0.00 -1.00 1.00 0.1000
1.00 0.00 0.00 0.0200
-1.00 0.00 0.00 0.0100
-1.00 1.00 1.00 0.1100
0.00 1.00 -1.00 0.1200

loop_
_geom_angle_atom_site_label_1
_geom_angle_atom_site_label_2
_geom_angle_atom_site_label_3
_geom_angle
O2 C1 Fe1 173.14(18)
P1 C2 H2A 109.5
P1 C2 H2B 109.5
H2A C2 H2B 109.5
P1 C2 H2C 109.5
H2A C2 H2C 109.5
H2B C2 H2C 109.5
P1 C3 H3A 109.5
P1 C3 H3B 109.5
H3A C3 H3B 109.5
P1 C3 H3C 109.5
H3A C3 H3C 109.5
H3B C3 H3C 109.5
P1 C4 H4A 109.5
P1 C4 H4B 109.5
H4A C4 H4B 109.5
P1 C4 H4C 109.5
H4A C4 H4C 109.5
H4B C4 H4C 109.5
O3 C5 Fe2 177.51(19)
O4 C6 Fe2 176.35(19)
P2 C7 H7A 109.5
P2 C7 H7B 109.5
H7A C7 H7B 109.5
P2 C7 H7C 109.5
H7A C7 H7C 109.5
H7B C7 H7C 109.5
P2 C8 H8A 109.5
P2 C8 H8B 109.5
H8A C8 H8B 109.5
P2 C8 H8C 109.5
H8A C8 H8C 109.5
H8B C8 H8C 109.5
P2 C9 H9A 109.5
P2 C9 H9B 109.5
H9A C9 H9B 109.5
P2 C9 H9C 109.5
H9A C9 H9C 109.5
H9B C9 H9C 109.5
C11 C10 S1 111.76(13)
C11 C10 H10A 109.3
S1 C10 H10A 109.3
C11 C10 H10B 109.3
S1 C10 H10B 109.3
H10A C10 H10B 107.9
C10 C11 S2 113.06(13)
C10 C11 H11A 109.0
S2 C11 H11A 109.0
C10 C11 H11B 109.0
S2 C11 H11B 109.0
H11A C11 H11B 107.8
O1 N1 Fe1 170.6(2)
C4 P1 C3 104.29(14)
C4 P1 C2 104.35(14)
C3 P1 C2 103.45(13)
C4 P1 Fe1 110.84(9)
C3 P1 Fe1 119.05(9)
C2 P1 Fe1 113.47(10)
C7 P2 C9 103.96(12)
C7 P2 C8 104.13(12)
C9 P2 C8 103.25(12)
C7 P2 Fe2 116.80(8)
C9 P2 Fe2 112.58(8)
C8 P2 Fe2 114.63(9)
C10 S1 Fe2 107.16(7)
C10 S1 Fe1 99.92(7)
Fe2 S1 Fe1 68.849(17)
C11 S2 Fe2 104.40(7)
C11 S2 Fe1 100.99(7)
Fe2 S2 Fe1 68.867(16)
N1 Fe1 C1 109.27(9)
N1 Fe1 S2 118.81(6)
C1 Fe1 S2 131.71(7)
N1 Fe1 P1 97.01(7)
C1 Fe1 P1 89.57(7)
S2 Fe1 P1 88.86(2)
N1 Fe1 S1 98.28(7)
C1 Fe1 S1 90.24(7)
S2 Fe1 S1 79.264(19)
P1 Fe1 S1 163.86(2)
N1 Fe1 Fe2 152.12(7)
C1 Fe1 Fe2 80.52(6)
S2 Fe1 Fe2 54.910(14)
P1 Fe1 Fe2 109.374(18)
S1 Fe1 Fe2 54.748(14)
C6 Fe2 C5 92.66(9)
C6 Fe2 P2 88.46(7)
C5 Fe2 P2 93.91(7)
C6 Fe2 S1 165.00(7)
C5 Fe2 S1 89.14(6)
P2 Fe2 S1 106.28(2)
C6 Fe2 S2 94.14(7)
C5 Fe2 S2 165.26(6)
P2 Fe2 S2 99.32(2)
S1 Fe2 S2 80.976(19)
C6 Fe2 Fe1 109.15(7)
C5 Fe2 Fe1 109.13(6)
P2 Fe2 Fe1 149.720(18)
S1 Fe2 Fe1 56.403(16)
S2 Fe2 Fe1 56.224(15)
F3 B1 F2 112.2(3)
F3 B1 F1 107.5(3)
F2 B1 F1 110.8(3)
F3 B1 F4 108.5(3)
F2 B1 F4 108.1(3)
F1 B1 F4 109.9(3)
F7 B2 F8 109.6(7)
F7 B2 F5 109.6(7)
F8 B2 F5 109.5(7)
F7 B2 F6 109.6(7)
F8 B2 F6 109.4(7)
F5 B2 F6 109.1(7)

loop_
_geom_bond_atom_site_label_1
_geom_bond_atom_site_label_2
_geom_bond_distance
C1 O2 1.140(2)
C1 Fe1 1.792(2)
C2 P1 1.810(2)
C2 H2A 0.9800
C2 H2B 0.9800
C2 H2C 0.9800
C3 P1 1.805(2)
C3 H3A 0.9800
C3 H3B 0.9800
C3 H3C 0.9800
C4 P1 1.803(2)
C4 H4A 0.9800
C4 H4B 0.9800
C4 H4C 0.9800
C5 O3 1.139(2)
C5 Fe2 1.785(2)
C6 O4 1.144(2)
C6 Fe2 1.771(2)
C7 P2 1.809(2)
C7 H7A 0.9800
C7 H7B 0.9800
C7 H7C 0.9800
C8 P2 1.817(2)
C8 H8A 0.9800
C8 H8B 0.9800
C8 H8C 0.9800
C9 P2 1.813(2)
C9 H9A 0.9800
C9 H9B 0.9800
C9 H9C 0.9800
C10 C11 1.514(3)
C10 S1 1.8179(19)
C10 H10A 0.9900
C10 H10B 0.9900
C11 S2 1.8329(19)
C11 H11A 0.9900
C11 H11B 0.9900
N1 O1 1.163(2)
N1 Fe1 1.6576(17)
P1 Fe1 2.2842(6)
P2 Fe2 2.2158(6)
S1 Fe2 2.2400(5)
S1 Fe1 2.2848(6)
S2 Fe2 2.2442(5)
S2 Fe1 2.2798(5)
Fe1 Fe2 2.5582(4)
B1 F3 1.362(4)
B1 F2 1.362(4)
B1 F1 1.365(4)
B1 F4 1.372(4)
B2 F7 1.361(7)
B2 F8 1.362(7)
B2 F5 1.364(7)
B2 F6 1.365(7)
